data_4073321
loop_
_publ_author_name
'Hijazi, Akram'
'Djukic, Jean-Pierre'
'Allouche, Lionel'
'de Cian, Andr\'e'
'Pfeffer, Michel'
'Le Goff, Xavier-Fr\'ed\'eric'
'Ricard, Louis'

_publ_section_title
;
 Stereoselective Cyclometalation of Planar Pro-chiral
 (\h6-Arene)tricarbonylchromium Complexes withOC-6-[Ru(CO)2Cl2]n
;
_journal_issue 17
_journal_name_full Organometallics
_journal_page_first 4180
_journal_paper_doi 10.1021/om070239p
_journal_volume 26
_journal_year 2007
_chemical_formula_moiety ' C36H30NP2,C17H12Cl2FeNO2Ru'
_chemical_formula_sum 'C53 H42 Cl2 Fe N2 O2 P2 Ru'
_chemical_formula_weight 1028.65
_chemical_name_systematic
; 
 ? 
;
_space_group_IT_number 2
_symmetry_cell_setting triclinic
_symmetry_space_group_name_Hall '-P 1'
_symmetry_space_group_name_H-M 'P -1'
_atom_sites_solution_hydrogens geom
_atom_sites_solution_primary direct
_atom_sites_solution_secondary difmap
_audit_creation_method SHELXL-97
_cell_angle_alpha 84.8830(10)
_cell_angle_beta 76.6040(10)
_cell_angle_gamma 78.3990(10)
_cell_formula_units_Z 2
_cell_length_a 10.1370(10)
_cell_length_b 14.3650(10)
_cell_length_c 16.7120(10)
_cell_measurement_reflns_used 8394
_cell_measurement_temperature 150.0(1)
_cell_measurement_theta_max 30.034
_cell_measurement_theta_min 0.998
_cell_volume 2316.7(3)
_computing_structure_refinement 'SHELXL-97 (Sheldrick, 1997)'
_computing_structure_solution 'SHELXS-97 (Sheldrick, 1990)'
_diffrn_ambient_temperature 150.0(1)
_diffrn_measured_fraction_theta_full 0.996
_diffrn_measured_fraction_theta_max 0.996
_diffrn_measurement_device_type KappaCCD
_diffrn_measurement_method 'phi and omega scans'
_diffrn_radiation_monochromator graphite
_diffrn_radiation_source 'fine-focus sealed tube'
_diffrn_radiation_type MoK\a
_diffrn_radiation_wavelength 0.71069
_diffrn_reflns_av_R_equivalents 0.0140
_diffrn_reflns_av_sigmaI/netI 0.0410
_diffrn_reflns_limit_h_max 14
_diffrn_reflns_limit_h_min -14
_diffrn_reflns_limit_k_max 20
_diffrn_reflns_limit_k_min -20
_diffrn_reflns_limit_l_max 22
_diffrn_reflns_limit_l_min -23
_diffrn_reflns_number 20088
_diffrn_reflns_theta_full 30.02
_diffrn_reflns_theta_max 30.02
_diffrn_reflns_theta_min 2.88
_exptl_absorpt_coefficient_mu 0.867
_exptl_absorpt_correction_T_max 0.9031
_exptl_absorpt_correction_T_min 0.8321
_exptl_absorpt_correction_type multi-scan
_exptl_crystal_colour vermilion
_exptl_crystal_density_diffrn 1.475
_exptl_crystal_density_method 'not measured'
_exptl_crystal_description block
_exptl_crystal_F_000 1048
_exptl_crystal_size_max 0.22
_exptl_crystal_size_mid 0.18
_exptl_crystal_size_min 0.12
_refine_diff_density_max 0.781
_refine_diff_density_min -0.632
_refine_diff_density_rms 0.067
_refine_ls_extinction_method none
_refine_ls_goodness_of_fit_ref 1.059
_refine_ls_hydrogen_treatment constr
_refine_ls_matrix_type full
_refine_ls_number_parameters 568
_refine_ls_number_reflns 13503
_refine_ls_number_restraints 0
_refine_ls_restrained_S_all 1.059
_refine_ls_R_factor_all 0.0412
_refine_ls_R_factor_gt 0.0315
_refine_ls_shift/su_max 0.001
_refine_ls_shift/su_mean 0.000
_refine_ls_structure_factor_coef Fsqd
_refine_ls_weighting_details 'calc w=1/[\s^2^(Fo^2^)+(0.0460P)^2^+0.0890P] where P=(Fo^2^+2Fc^2^)/3'
_refine_ls_weighting_scheme calc
_refine_ls_wR_factor_gt 0.0834
_refine_ls_wR_factor_ref 0.0875
_reflns_number_gt 11334
_reflns_number_total 13503
_reflns_threshold_expression >2sigma(I)
_cod_data_source_file om070239p-file005.cif
_cod_data_source_block '[PPN]8'
_cod_depositor_comments
;
The following automatic conversions were performed:

'_symmetry_cell_setting' value 'Triclinic' changed to 'triclinic'
according to /home/saulius/struct/CIF-dictionaries/cif_core.dic
dictionary named 'cif_core.dic' version 2.4.1 from 2010-06-29.

Automatic conversion script
Id: cif_fix_values 1715 2011-07-08 13:25:40Z adriana 
;
_cod_original_sg_symbol_H-M 'P-1     '
_cod_database_code 4073321

loop_
_symmetry_equiv_pos_as_xyz
'x, y, z'
'-x, -y, -z'

loop_
_atom_site_label
_atom_site_type_symbol
_atom_site_fract_x
_atom_site_fract_y
_atom_site_fract_z
_atom_site_U_iso_or_equiv
_atom_site_adp_type
_atom_site_occupancy
_atom_site_symmetry_multiplicity
_atom_site_calc_flag
_atom_site_refinement_flags
Ru Ru 0.628686(12) 0.617800(8) 0.198275(8) 0.02065(4) Uani 1 1 d .
Fe Fe 0.32191(2) 0.489341(16) 0.281098(15) 0.02637(6) Uani 1 1 d .
Cl1 Cl 0.58105(4) 0.72310(3) 0.08101(3) 0.02568(9) Uani 1 1 d .
Cl2 Cl 0.87626(4) 0.63476(3) 0.15215(3) 0.03202(10) Uani 1 1 d .
P1 P 0.95789(4) 0.13562(3) 0.30781(3) 0.02001(9) Uani 1 1 d .
P2 P 0.85134(4) -0.02166(3) 0.25075(3) 0.01970(8) Uani 1 1 d .
O1 O 0.52178(14) 0.77828(9) 0.31220(9) 0.0424(3) Uani 1 1 d .
O2 O 0.70428(15) 0.48875(10) 0.33727(10) 0.0484(4) Uani 1 1 d .
N1 N 0.65908(14) 0.50262(9) 0.11679(9) 0.0236(3) Uani 1 1 d .
N2 N 0.85891(13) 0.06960(9) 0.29442(9) 0.0242(3) Uani 1 1 d .
C1 C 0.77936(17) 0.46335(11) 0.06815(11) 0.0275(3) Uani 1 1 d .
H1 H 0.8611 0.4843 0.0712 0.033 Uiso 1 1 calc R
C2 C 0.7887(2) 0.39394(12) 0.01407(12) 0.0337(4) Uani 1 1 d .
H2 H 0.8753 0.3671 -0.0190 0.040 Uiso 1 1 calc R
C3 C 0.6694(2) 0.36414(12) 0.00889(12) 0.0357(4) Uani 1 1 d .
H3 H 0.6733 0.3168 -0.0283 0.043 Uiso 1 1 calc R
C4 C 0.5447(2) 0.40364(11) 0.05816(11) 0.0311(4) Uani 1 1 d .
H4 H 0.4621 0.3839 0.0552 0.037 Uiso 1 1 calc R
C5 C 0.54178(17) 0.47287(11) 0.11225(10) 0.0249(3) Uani 1 1 d .
C6 C 0.41815(16) 0.52493(11) 0.16353(10) 0.0242(3) Uani 1 1 d .
C7 C 0.43136(15) 0.59388(10) 0.21613(10) 0.0219(3) Uani 1 1 d .
C8 C 0.29407(16) 0.63462(11) 0.25608(11) 0.0262(3) Uani 1 1 d .
H8 H 0.2697 0.6817 0.2961 0.031 Uiso 1 1 calc R
C9 C 0.19885(17) 0.59285(13) 0.22596(11) 0.0313(4) Uani 1 1 d .
H9 H 0.1011 0.6088 0.2415 0.038 Uiso 1 1 calc R
C10 C 0.27504(18) 0.52417(13) 0.16942(11) 0.0311(4) Uani 1 1 d .
H10 H 0.2385 0.4848 0.1407 0.037 Uiso 1 1 calc R
C11 C 0.2455(2) 0.45747(13) 0.40265(12) 0.0400(5) Uani 1 1 d .
H11 H 0.1891 0.5010 0.4418 0.048 Uiso 1 1 calc R
C12 C 0.1984(2) 0.40388(15) 0.35201(13) 0.0471(5) Uani 1 1 d .
H12 H 0.1047 0.4048 0.3512 0.057 Uiso 1 1 calc R
C13 C 0.3141(3) 0.34886(14) 0.30293(14) 0.0546(6) Uani 1 1 d .
H13 H 0.3126 0.3061 0.2631 0.066 Uiso 1 1 calc R
C14 C 0.4337(3) 0.36843(14) 0.32341(15) 0.0529(6) Uani 1 1 d .
H14 H 0.5265 0.3411 0.2996 0.063 Uiso 1 1 calc R
C15 C 0.3908(2) 0.43524(14) 0.38504(13) 0.0435(5) Uani 1 1 d .
H15 H 0.4495 0.4609 0.4104 0.052 Uiso 1 1 calc R
C16 C 0.56873(17) 0.71807(12) 0.26797(11) 0.0267(3) Uani 1 1 d .
C17 C 0.67240(18) 0.53724(12) 0.28412(12) 0.0308(4) Uani 1 1 d .
C18 C 1.11190(16) 0.07118(10) 0.33780(10) 0.0220(3) Uani 1 1 d .
C19 C 1.09842(18) -0.00254(11) 0.39781(11) 0.0276(4) Uani 1 1 d .
H19 H 1.0098 -0.0167 0.4218 0.033 Uiso 1 1 calc R
C20 C 1.2130(2) -0.05467(12) 0.42226(11) 0.0332(4) Uani 1 1 d .
H20 H 1.2032 -0.1051 0.4627 0.040 Uiso 1 1 calc R
C21 C 1.34238(19) -0.03418(12) 0.38838(11) 0.0333(4) Uani 1 1 d .
H21 H 1.4211 -0.0702 0.4056 0.040 Uiso 1 1 calc R
C22 C 1.35676(18) 0.03894(13) 0.32937(12) 0.0354(4) Uani 1 1 d .
H22 H 1.4457 0.0531 0.3061 0.042 Uiso 1 1 calc R
C23 C 1.24207(17) 0.09197(12) 0.30377(11) 0.0292(4) Uani 1 1 d .
H23 H 1.2525 0.1422 0.2632 0.035 Uiso 1 1 calc R
C24 C 0.86467(16) 0.20885(10) 0.39200(10) 0.0222(3) Uani 1 1 d .
C25 C 0.93497(18) 0.24607(11) 0.44095(11) 0.0293(4) Uani 1 1 d .
H25 H 1.0330 0.2343 0.4288 0.035 Uiso 1 1 calc R
C26 C 0.8611(2) 0.29999(12) 0.50699(12) 0.0348(4) Uani 1 1 d .
H26 H 0.9084 0.3251 0.5404 0.042 Uiso 1 1 calc R
C27 C 0.71792(19) 0.31738(12) 0.52441(12) 0.0334(4) Uani 1 1 d .
H27 H 0.6676 0.3545 0.5698 0.040 Uiso 1 1 calc R
C28 C 0.64833(18) 0.28120(12) 0.47640(11) 0.0303(4) Uani 1 1 d .
H28 H 0.5503 0.2936 0.4887 0.036 Uiso 1 1 calc R
C29 C 0.72069(17) 0.22685(11) 0.41027(10) 0.0254(3) Uani 1 1 d .
H29 H 0.6723 0.2018 0.3774 0.031 Uiso 1 1 calc R
C30 C 1.01231(16) 0.21137(11) 0.22008(10) 0.0239(3) Uani 1 1 d .
C31 C 1.08479(19) 0.17008(12) 0.14619(11) 0.0327(4) Uani 1 1 d .
H31 H 1.1004 0.1030 0.1421 0.039 Uiso 1 1 calc R
C32 C 1.1338(2) 0.22673(14) 0.07894(12) 0.0389(4) Uani 1 1 d .
H32 H 1.1830 0.1987 0.0287 0.047 Uiso 1 1 calc R
C33 C 1.11092(19) 0.32477(13) 0.08504(12) 0.0365(4) Uani 1 1 d .
H33 H 1.1457 0.3636 0.0390 0.044 Uiso 1 1 calc R
C34 C 1.03797(18) 0.36606(12) 0.15757(12) 0.0325(4) Uani 1 1 d .
H34 H 1.0217 0.4332 0.1612 0.039 Uiso 1 1 calc R
C35 C 0.98824(16) 0.30961(11) 0.22531(11) 0.0259(3) Uani 1 1 d .
H35 H 0.9378 0.3381 0.2752 0.031 Uiso 1 1 calc R
C36 C 0.71657(16) 0.01050(11) 0.19416(10) 0.0220(3) Uani 1 1 d .
C37 C 0.66154(17) 0.10655(11) 0.18195(10) 0.0261(3) Uani 1 1 d .
H37 H 0.6948 0.1541 0.2035 0.031 Uiso 1 1 calc R
C38 C 0.55775(18) 0.13206(12) 0.13807(11) 0.0318(4) Uani 1 1 d .
H38 H 0.5199 0.1973 0.1297 0.038 Uiso 1 1 calc R
C39 C 0.50939(18) 0.06330(14) 0.10667(11) 0.0344(4) Uani 1 1 d .
H39 H 0.4378 0.0813 0.0773 0.041 Uiso 1 1 calc R
C40 C 0.56495(18) -0.03208(13) 0.11789(11) 0.0324(4) Uani 1 1 d .
H40 H 0.5323 -0.0792 0.0954 0.039 Uiso 1 1 calc R
C41 C 0.66760(17) -0.05884(11) 0.16164(11) 0.0272(3) Uani 1 1 d .
H41 H 0.7049 -0.1243 0.1696 0.033 Uiso 1 1 calc R
C42 C 0.81220(16) -0.11401(10) 0.32776(10) 0.0223(3) Uani 1 1 d .
C43 C 0.74425(18) -0.08914(12) 0.40745(11) 0.0308(4) Uani 1 1 d .
H43 H 0.7167 -0.0240 0.4204 0.037 Uiso 1 1 calc R
C44 C 0.7168(2) -0.15963(15) 0.46805(12) 0.0406(5) Uani 1 1 d .
H44 H 0.6701 -0.1428 0.5225 0.049 Uiso 1 1 calc R
C45 C 0.7576(2) -0.25448(13) 0.44900(12) 0.0385(5) Uani 1 1 d .
H45 H 0.7392 -0.3027 0.4905 0.046 Uiso 1 1 calc R
C46 C 0.82479(19) -0.27928(12) 0.37016(12) 0.0330(4) Uani 1 1 d .
H46 H 0.8523 -0.3445 0.3576 0.040 Uiso 1 1 calc R
C47 C 0.85248(17) -0.20934(11) 0.30897(11) 0.0267(3) Uani 1 1 d .
H47 H 0.8987 -0.2266 0.2546 0.032 Uiso 1 1 calc R
C48 C 1.00739(16) -0.07216(10) 0.18060(10) 0.0226(3) Uani 1 1 d .
C49 C 1.12341(16) -0.10844(11) 0.21252(11) 0.0261(3) Uani 1 1 d .
H49 H 1.1161 -0.1120 0.2704 0.031 Uiso 1 1 calc R
C50 C 1.24952(17) -0.13933(11) 0.16025(11) 0.0293(4) Uani 1 1 d .
H50 H 1.3290 -0.1631 0.1821 0.035 Uiso 1 1 calc R
C51 C 1.25954(18) -0.13556(12) 0.07652(11) 0.0329(4) Uani 1 1 d .
H51 H 1.3465 -0.1552 0.0406 0.039 Uiso 1 1 calc R
C52 C 1.1437(2) -0.10335(14) 0.04451(12) 0.0416(5) Uani 1 1 d .
H52 H 1.1508 -0.1032 -0.0132 0.050 Uiso 1 1 calc R
C53 C 1.01686(19) -0.07116(13) 0.09627(11) 0.0340(4) Uani 1 1 d .
H53 H 0.9373 -0.0487 0.0742 0.041 Uiso 1 1 calc R

loop_
_atom_site_aniso_label
_atom_site_aniso_U_11
_atom_site_aniso_U_22
_atom_site_aniso_U_33
_atom_site_aniso_U_23
_atom_site_aniso_U_13
_atom_site_aniso_U_12
Ru 0.01865(7) 0.02001(7) 0.02433(8) -0.00419(5) -0.00551(5) -0.00369(5)
Fe 0.02985(13) 0.02455(12) 0.02728(14) 0.00515(10) -0.00879(10) -0.01086(10)
Cl1 0.02274(18) 0.02419(17) 0.0286(2) 0.00002(15) -0.00332(15) -0.00417(14)
Cl2 0.01968(18) 0.0387(2) 0.0397(3) -0.01332(19) -0.00512(17) -0.00662(16)
P1 0.02064(19) 0.01771(17) 0.0208(2) -0.00038(15) -0.00155(15) -0.00521(14)
P2 0.01941(18) 0.01850(17) 0.0198(2) -0.00160(15) -0.00089(15) -0.00391(14)
O1 0.0411(8) 0.0393(7) 0.0447(9) -0.0212(6) -0.0023(7) -0.0022(6)
O2 0.0534(9) 0.0496(8) 0.0468(9) 0.0103(7) -0.0274(8) -0.0069(7)
N1 0.0263(7) 0.0198(6) 0.0254(7) -0.0032(5) -0.0082(6) -0.0021(5)
N2 0.0208(6) 0.0236(6) 0.0276(7) -0.0057(5) -0.0005(5) -0.0066(5)
C1 0.0272(8) 0.0255(8) 0.0292(9) -0.0031(7) -0.0091(7) 0.0009(6)
C2 0.0390(10) 0.0276(8) 0.0311(10) -0.0066(7) -0.0068(8) 0.0031(7)
C3 0.0544(12) 0.0235(8) 0.0313(10) -0.0061(7) -0.0142(9) -0.0046(8)
C4 0.0433(10) 0.0262(8) 0.0298(9) 0.0000(7) -0.0148(8) -0.0134(7)
C5 0.0308(8) 0.0218(7) 0.0252(8) 0.0000(6) -0.0103(7) -0.0079(6)
C6 0.0269(8) 0.0264(7) 0.0230(8) 0.0023(6) -0.0095(6) -0.0107(6)
C7 0.0221(7) 0.0204(7) 0.0243(8) 0.0032(6) -0.0070(6) -0.0059(6)
C8 0.0234(8) 0.0264(8) 0.0271(9) 0.0039(6) -0.0033(7) -0.0055(6)
C9 0.0210(8) 0.0386(9) 0.0347(10) 0.0108(8) -0.0087(7) -0.0093(7)
C10 0.0310(9) 0.0401(9) 0.0284(9) 0.0067(7) -0.0119(7) -0.0184(7)
C11 0.0573(13) 0.0339(9) 0.0287(10) 0.0080(8) -0.0058(9) -0.0163(9)
C12 0.0591(13) 0.0474(11) 0.0431(12) 0.0195(10) -0.0147(10) -0.0342(10)
C13 0.101(2) 0.0268(9) 0.0425(13) 0.0056(9) -0.0176(13) -0.0268(11)
C14 0.0588(14) 0.0350(10) 0.0547(15) 0.0177(10) -0.0105(12) 0.0043(10)
C15 0.0586(13) 0.0401(10) 0.0402(12) 0.0181(9) -0.0265(10) -0.0188(10)
C16 0.0226(8) 0.0288(8) 0.0299(9) -0.0030(7) -0.0056(7) -0.0070(6)
C17 0.0285(9) 0.0317(9) 0.0343(10) -0.0056(7) -0.0100(8) -0.0055(7)
C18 0.0232(7) 0.0200(7) 0.0214(8) -0.0018(6) -0.0029(6) -0.0029(6)
C19 0.0309(9) 0.0273(8) 0.0247(9) 0.0011(7) -0.0048(7) -0.0078(7)
C20 0.0435(10) 0.0264(8) 0.0289(10) 0.0033(7) -0.0103(8) -0.0039(7)
C21 0.0308(9) 0.0355(9) 0.0303(10) -0.0072(7) -0.0100(8) 0.0077(7)
C22 0.0220(8) 0.0472(10) 0.0328(10) 0.0006(8) -0.0012(7) -0.0032(7)
C23 0.0262(8) 0.0290(8) 0.0298(9) 0.0024(7) -0.0013(7) -0.0063(7)
C24 0.0252(8) 0.0195(7) 0.0205(8) 0.0008(6) -0.0031(6) -0.0041(6)
C25 0.0274(8) 0.0286(8) 0.0325(10) -0.0053(7) -0.0048(7) -0.0070(7)
C26 0.0407(10) 0.0318(9) 0.0350(10) -0.0114(8) -0.0095(8) -0.0084(8)
C27 0.0392(10) 0.0280(8) 0.0286(10) -0.0065(7) -0.0041(8) 0.0021(7)
C28 0.0291(9) 0.0296(8) 0.0267(9) -0.0016(7) -0.0032(7) 0.0044(7)
C29 0.0266(8) 0.0248(7) 0.0246(8) -0.0005(6) -0.0071(7) -0.0026(6)
C30 0.0227(7) 0.0243(7) 0.0247(8) 0.0048(6) -0.0050(6) -0.0072(6)
C31 0.0390(10) 0.0289(8) 0.0274(9) 0.0012(7) -0.0001(8) -0.0094(7)
C32 0.0418(11) 0.0422(10) 0.0270(10) 0.0059(8) 0.0017(8) -0.0089(8)
C33 0.0330(9) 0.0395(10) 0.0366(11) 0.0166(8) -0.0077(8) -0.0135(8)
C34 0.0301(9) 0.0272(8) 0.0423(11) 0.0103(8) -0.0140(8) -0.0083(7)
C35 0.0237(8) 0.0242(7) 0.0313(9) 0.0024(7) -0.0092(7) -0.0061(6)
C36 0.0195(7) 0.0247(7) 0.0203(8) 0.0001(6) -0.0003(6) -0.0057(6)
C37 0.0259(8) 0.0244(7) 0.0254(9) -0.0007(6) -0.0008(7) -0.0041(6)
C38 0.0285(9) 0.0311(8) 0.0295(10) 0.0040(7) -0.0025(7) 0.0021(7)
C39 0.0249(8) 0.0484(10) 0.0292(10) 0.0057(8) -0.0079(7) -0.0063(8)
C40 0.0294(9) 0.0403(9) 0.0306(10) -0.0010(8) -0.0077(7) -0.0125(7)
C41 0.0290(8) 0.0255(8) 0.0278(9) -0.0007(7) -0.0051(7) -0.0083(6)
C42 0.0228(7) 0.0227(7) 0.0221(8) 0.0005(6) -0.0044(6) -0.0072(6)
C43 0.0365(9) 0.0303(8) 0.0243(9) -0.0026(7) 0.0007(7) -0.0108(7)
C44 0.0502(12) 0.0485(11) 0.0237(9) 0.0029(8) -0.0019(9) -0.0196(9)
C45 0.0444(11) 0.0394(10) 0.0369(11) 0.0172(8) -0.0162(9) -0.0196(8)
C46 0.0365(9) 0.0221(8) 0.0422(11) 0.0053(7) -0.0122(8) -0.0087(7)
C47 0.0295(8) 0.0231(7) 0.0279(9) -0.0007(6) -0.0055(7) -0.0071(6)
C48 0.0237(7) 0.0193(7) 0.0215(8) -0.0023(6) 0.0006(6) -0.0023(6)
C49 0.0253(8) 0.0281(8) 0.0232(8) -0.0023(6) -0.0022(7) -0.0039(6)
C50 0.0229(8) 0.0258(8) 0.0357(10) -0.0005(7) -0.0028(7) -0.0012(6)
C51 0.0302(9) 0.0279(8) 0.0314(10) 0.0001(7) 0.0043(8) 0.0026(7)
C52 0.0397(11) 0.0512(11) 0.0215(9) 0.0002(8) 0.0026(8) 0.0086(9)
C53 0.0299(9) 0.0407(10) 0.0254(9) -0.0007(7) -0.0048(7) 0.0054(7)

loop_
_atom_type_symbol
_atom_type_description
_atom_type_scat_dispersion_real
_atom_type_scat_dispersion_imag
_atom_type_scat_source
C C 0.0033 0.0016 'International Tables Vol C Tables 4.2.6.8 and 6.1.1.4'
H H 0.0000 0.0000 'International Tables Vol C Tables 4.2.6.8 and 6.1.1.4'
N N 0.0061 0.0033 'International Tables Vol C Tables 4.2.6.8 and 6.1.1.4'
O O 0.0106 0.0060 'International Tables Vol C Tables 4.2.6.8 and 6.1.1.4'
P P 0.1023 0.0942 'International Tables Vol C Tables 4.2.6.8 and 6.1.1.4'
Cl Cl 0.1484 0.1585 'International Tables Vol C Tables 4.2.6.8 and 6.1.1.4'
Fe Fe 0.3463 0.8444 'International Tables Vol C Tables 4.2.6.8 and 6.1.1.4'
Ru Ru -1.2594 0.8363 'International Tables Vol C Tables 4.2.6.8 and 6.1.1.4'

loop_
_geom_angle_atom_site_label_1
_geom_angle_atom_site_label_2
_geom_angle_atom_site_label_3
_geom_angle
C17 Ru C16 90.23(8)
C17 Ru C7 95.10(7)
C16 Ru C7 90.73(7)
C17 Ru N1 93.31(7)
C16 Ru N1 169.46(6)
C7 Ru N1 79.07(6)
C17 Ru Cl1 177.51(6)
C16 Ru Cl1 91.07(5)
C7 Ru Cl1 87.00(4)
N1 Ru Cl1 85.78(4)
C17 Ru Cl2 89.65(6)
C16 Ru Cl2 98.23(5)
C7 Ru Cl2 169.84(5)
N1 Ru Cl2 91.72(4)
Cl1 Ru Cl2 88.058(15)
C10 Fe C13 105.80(9)
C10 Fe C12 112.36(8)
C13 Fe C12 40.35(10)
C10 Fe C9 40.54(8)
C13 Fe C9 129.38(9)
C12 Fe C9 107.34(8)
C10 Fe C14 130.67(9)
C13 Fe C14 40.78(10)
C12 Fe C14 68.05(10)
C9 Fe C14 168.96(10)
C10 Fe C11 145.29(8)
C13 Fe C11 67.89(9)
C12 Fe C11 40.41(8)
C9 Fe C11 115.83(8)
C14 Fe C11 67.71(9)
C10 Fe C6 41.15(6)
C13 Fe C6 114.69(8)
C12 Fe C6 145.42(8)
C9 Fe C6 67.89(7)
C14 Fe C6 109.77(8)
C11 Fe C6 173.22(8)
C10 Fe C15 170.64(9)
C13 Fe C15 67.97(9)
C12 Fe C15 67.85(9)
C9 Fe C15 148.82(9)
C14 Fe C15 40.13(9)
C11 Fe C15 40.23(8)
C6 Fe C15 133.91(8)
C10 Fe C8 68.54(7)
C13 Fe C8 169.70(9)
C12 Fe C8 132.59(8)
C9 Fe C8 40.88(7)
C14 Fe C8 149.31(9)
C11 Fe C8 111.48(7)
C6 Fe C8 67.20(6)
C15 Fe C8 118.70(8)
C10 Fe C7 68.69(6)
C13 Fe C7 147.50(9)
C12 Fe C7 172.12(8)
C9 Fe C7 68.06(6)
C14 Fe C7 117.64(8)
C11 Fe C7 134.85(7)
C6 Fe C7 39.98(6)
C15 Fe C7 112.47(7)
C8 Fe C7 39.85(6)
N2 P1 C30 114.40(8)
N2 P1 C24 106.73(7)
C30 P1 C24 108.63(7)
N2 P1 C18 113.54(7)
C30 P1 C18 106.88(7)
C24 P1 C18 106.30(8)
N2 P2 C48 115.38(7)
N2 P2 C36 107.84(7)
C48 P2 C36 108.06(8)
N2 P2 C42 109.20(7)
C48 P2 C42 106.19(7)
C36 P2 C42 110.13(7)
C1 N1 C5 118.68(14)
C1 N1 Ru1 126.19(11)
C5 N1 Ru1 114.99(10)
P1 N2 P2 144.47(9)
N1 C1 C2 122.65(16)
N1 C1 H1 118.7
C2 C1 H1 118.7
C1 C2 C3 118.76(17)
C1 C2 H2 120.6
C3 C2 H2 120.6
C4 C3 C2 119.57(17)
C4 C3 H3 120.2
C2 C3 H3 120.2
C3 C4 C5 119.13(17)
C3 C4 H4 120.4
C5 C4 H4 120.4
N1 C5 C4 121.20(16)
N1 C5 C6 113.35(14)
C4 C5 C6 125.30(15)
C7 C6 C10 109.79(15)
C7 C6 C5 118.98(14)
C10 C6 C5 131.15(16)
C7 C6 Fe 72.54(9)
C10 C6 Fe 68.52(9)
C5 C6 Fe 128.06(11)
C6 C7 C8 105.99(14)
C6 C7 Ru 113.24(11)
C8 C7 Ru 139.83(12)
C6 C7 Fe 67.48(8)
C8 C7 Fe 68.14(8)
Ru C7 Fe 135.40(8)
C7 C8 C9 108.85(15)
C7 C8 Fe 72.00(9)
C9 C8 Fe 68.52(9)
C7 C8 H8 125.6
C9 C8 H8 125.6
Fe C8 H8 125.5
C10 C9 C8 108.36(15)
C10 C9 Fe 69.26(10)
C8 C9 Fe 70.60(10)
C10 C9 H9 125.8
C8 C9 H9 125.8
Fe C9 H9 125.9
C9 C10 C6 106.96(15)
C9 C10 Fe 70.20(10)
C6 C10 Fe 70.33(10)
C9 C10 H10 126.5
C6 C10 H10 126.5
Fe C10 H10 124.6
C15 C11 C12 108.1(2)
C15 C11 Fe 70.15(11)
C12 C11 Fe 69.49(11)
C15 C11 H11 125.9
C12 C11 H11 125.9
Fe C11 H11 126.0
C13 C12 C11 108.1(2)
C13 C12 Fe 69.64(11)
C11 C12 Fe 70.11(10)
C13 C12 H12 126.0
C11 C12 H12 126.0
Fe C12 H12 125.9
C12 C13 C14 107.9(2)
C12 C13 Fe 70.01(11)
C14 C13 Fe 69.90(11)
C12 C13 H13 126.1
C14 C13 H13 126.1
Fe C13 H13 125.6
C15 C14 C13 108.0(2)
C15 C14 Fe 70.41(11)
C13 C14 Fe 69.33(12)
C15 C14 H14 126.0
C13 C14 H14 126.0
Fe C14 H14 125.8
C14 C15 C11 108.0(2)
C14 C15 Fe1 69.46(12)
C11 C15 Fe1 69.62(11)
C14 C15 H15 126.0
C11 C15 H15 126.0
Fe C15 H15 126.5
O1 C16 Ru 174.71(15)
O2 C17 Ru 177.20(16)
C23 C18 C19 119.31(15)
C23 C18 P1 122.73(12)
C19 C18 P1 117.95(12)
C20 C19 C18 120.27(16)
C20 C19 H19 119.9
C18 C19 H19 119.9
C19 C20 C21 120.45(16)
C19 C20 H20 119.8
C21 C20 H20 119.8
C22 C21 C20 119.76(17)
C22 C21 H21 120.1
C20 C21 H21 120.1
C21 C22 C23 120.47(16)
C21 C22 H22 119.8
C23 C22 H22 119.8
C22 C23 C18 119.74(15)
C22 C23 H23 120.1
C18 C23 H23 120.1
C29 C24 C25 119.57(15)
C29 C24 P1 119.69(13)
C25 C24 P1 120.72(12)
C26 C25 C24 119.76(16)
C26 C25 H25 120.1
C24 C25 H25 120.1
C25 C26 C27 120.05(18)
C25 C26 H26 120.0
C27 C26 H26 120.0
C28 C27 C26 120.43(17)
C28 C27 H27 119.8
C26 C27 H27 119.8
C27 C28 C29 120.26(16)
C27 C28 H28 119.9
C29 C28 H28 119.9
C28 C29 C24 119.93(16)
C28 C29 H29 120.0
C24 C29 H29 120.0
C35 C30 C31 119.69(14)
C35 C30 P1 121.25(13)
C31 C30 P1 119.01(12)
C32 C31 C30 120.05(16)
C32 C31 H31 120.0
C30 C31 H31 120.0
C31 C32 C33 119.88(18)
C31 C32 H32 120.1
C33 C32 H32 120.1
C34 C33 C32 120.33(16)
C34 C33 H33 119.8
C32 C33 H33 119.8
C33 C34 C35 120.10(16)
C33 C34 H34 120.0
C35 C34 H34 120.0
C34 C35 C30 119.94(16)
C34 C35 H35 120.0
C30 C35 H35 120.0
C37 C36 C41 119.72(16)
C37 C36 P2 119.13(13)
C41 C36 P2 121.15(12)
C38 C37 C36 119.52(16)
C38 C37 H37 120.2
C36 C37 H37 120.2
C39 C38 C37 120.43(16)
C39 C38 H38 119.8
C37 C38 H38 119.8
C38 C39 C40 120.17(17)
C38 C39 H39 119.9
C40 C39 H39 119.9
C41 C40 C39 120.24(17)
C41 C40 H40 119.9
C39 C40 H40 119.9
C40 C41 C36 119.91(16)
C40 C41 H41 120.0
C36 C41 H41 120.0
C47 C42 C43 119.96(15)
C47 C42 P2 120.77(12)
C43 C42 P2 119.24(12)
C44 C43 C42 119.91(16)
C44 C43 H43 120.0
C42 C43 H43 120.0
C45 C44 C43 119.85(18)
C45 C44 H44 120.1
C43 C44 H44 120.1
C46 C45 C44 120.36(16)
C46 C45 H45 119.8
C44 C45 H45 119.8
C45 C46 C47 120.29(16)
C45 C46 H46 119.9
C47 C46 H46 119.9
C46 C47 C42 119.63(16)
C46 C47 H47 120.2
C42 C47 H47 120.2
C53 C48 C49 119.76(15)
C53 C48 P2 122.20(13)
C49 C48 P2 117.95(13)
C50 C49 C48 120.23(16)
C50 C49 H49 119.9
C48 C49 H49 119.9
C51 C50 C49 119.86(17)
C51 C50 H50 120.1
C49 C50 H50 120.1
C50 C51 C52 120.30(16)
C50 C51 H51 119.9
C52 C51 H51 119.9
C51 C52 C53 120.35(18)
C51 C52 H52 119.8
C53 C52 H52 119.8
C48 C53 C52 119.42(18)
C48 C53 H53 120.3
C52 C53 H53 120.3

loop_
_geom_bond_atom_site_label_1
_geom_bond_atom_site_label_2
_geom_bond_distance
Ru C17 1.8401(19)
Ru C16 1.8493(17)
Ru C7 2.0469(15)
Ru N1 2.1655(13)
Ru Cl1 2.4450(4)
Ru Cl2 2.5036(5)
Fe C10 2.0268(18)
Fe C13 2.0326(18)
Fe C12 2.0375(18)
Fe C9 2.0392(17)
Fe C14 2.040(2)
Fe C11 2.0455(19)
Fe C6 2.0510(16)
Fe C15 2.052(2)
Fe C8 2.0669(16)
Fe C7 2.1181(14)
P1 N2 1.5751(13)
P1 C30 1.7945(15)
P1 C24 1.7965(16)
P1 C18 1.8010(16)
P2 N2 1.5792(14)
P2 C48 1.7983(15)
P2 C36 1.8004(17)
P2 C42 1.8012(15)
O1 C16 1.143(2)
O2 C17 1.145(2)
N1 C1 1.346(2)
N1 C5 1.362(2)
C1 C2 1.380(2)
C1 H1 0.9500
C2 C3 1.384(3)
C2 H2 0.9500
C3 C4 1.382(3)
C3 H3 0.9500
C4 C5 1.394(2)
C4 H4 0.9500
C5 C6 1.451(2)
C6 C7 1.426(2)
C6 C10 1.433(2)
C7 C8 1.427(2)
C8 C9 1.434(2)
C8 H8 0.9500
C9 C10 1.409(3)
C9 H9 0.9500
C10 H10 0.9500
C11 C15 1.409(3)
C11 C12 1.410(3)
C11 H11 0.9500
C12 C13 1.404(3)
C12 H12 0.9500
C13 C14 1.419(4)
C13 H13 0.9500
C14 C15 1.404(3)
C14 H14 0.9500
C15 H15 0.9500
C18 C23 1.391(2)
C18 C19 1.397(2)
C19 C20 1.376(3)
C19 H19 0.9500
C20 C21 1.381(3)
C20 H20 0.9500
C21 C22 1.381(2)
C21 H21 0.9500
C22 C23 1.390(2)
C22 H22 0.9500
C23 H23 0.9500
C24 C29 1.395(2)
C24 C25 1.402(2)
C25 C26 1.384(2)
C25 H25 0.9500
C26 C27 1.387(3)
C26 H26 0.9500
C27 C28 1.377(3)
C27 H27 0.9500
C28 C29 1.384(2)
C28 H28 0.9500
C29 H29 0.9500
C30 C35 1.390(2)
C30 C31 1.397(2)
C31 C32 1.383(2)
C31 H31 0.9500
C32 C33 1.390(3)
C32 H32 0.9500
C33 C34 1.380(3)
C33 H33 0.9500
C34 C35 1.389(2)
C34 H34 0.9500
C35 H35 0.9500
C36 C37 1.396(2)
C36 C41 1.398(2)
C37 C38 1.391(2)
C37 H37 0.9500
C38 C39 1.378(3)
C38 H38 0.9500
C39 C40 1.387(3)
C39 H39 0.9500
C40 C41 1.381(2)
C40 H40 0.9500
C41 H41 0.9500
C42 C47 1.390(2)
C42 C43 1.392(2)
C43 C44 1.389(2)
C43 H43 0.9500
C44 C45 1.385(3)
C44 H44 0.9500
C45 C46 1.377(3)
C45 H45 0.9500
C46 C47 1.390(2)
C46 H46 0.9500
C47 H47 0.9500
C48 C53 1.389(2)
C48 C49 1.391(2)
C49 C50 1.385(2)
C49 H49 0.9500
C50 C51 1.376(3)
C50 H50 0.9500
C51 C52 1.381(3)
C51 H51 0.9500
C52 C53 1.390(2)
C52 H52 0.9500
C53 H53 0.9500
